data_8102852
loop_
_publ_author_name
'Kwang Ha'

_publ_section_title
;
 Crystal structure of diacetato(2,2'-bipyridine-k2N,N')palladium(II)
 pentahydrate, Pd(CH3CO2)2(C10H8N2) &#x00B7; 5H2O
;
_journal_issue 4
_journal_name_full 'Zeitschrift f\"ur Kristallographie - New Crystal Structures'
_journal_page_first 665
_journal_volume 225
_journal_year 2010
_chemical_formula_moiety 'C14 H14 N2 O4 Pd, 5(H2 O)'
_chemical_formula_sum 'C14 H24 N2 O9 Pd'
_chemical_formula_weight 470.75
_chemical_name_systematic
; 
Diacetato(2,2'-bipyridine-\k^2^N,N')palladium(II)
;
_space_group_IT_number 2
_symmetry_cell_setting triclinic
_symmetry_space_group_name_Hall '-P 1'
_symmetry_space_group_name_H-M 'P -1'
_atom_sites_solution_hydrogens geom
_atom_sites_solution_primary direct
_atom_sites_solution_secondary difmap
_audit_creation_method SHELXL-97
_cell_angle_alpha 115.053(2)
_cell_angle_beta 97.102(2)
_cell_angle_gamma 98.043(2)
_cell_formula_units_Z 2
_cell_length_a 6.9426(6)
_cell_length_b 12.4669(11)
_cell_length_c 12.8343(12)
_cell_measurement_reflns_used 2463
_cell_measurement_temperature 200(2)
_cell_measurement_theta_max 25.90
_cell_measurement_theta_min 3.03
_cell_volume 975.50(15)
_computing_cell_refinement 'SAINT (Bruker, 2000)'
_computing_data_collection 'SMART (Bruker, 2000)'
_computing_data_reduction 'SAINT (Bruker, 2000)'
_computing_molecular_graphics 'ORTEP-III (Farrugia, 1997)'
_computing_publication_material SHELXL97
_computing_structure_refinement 'SHELXL-97 (Sheldrick, 1997)'
_computing_structure_solution 'SHELXS-97 (Sheldrick, 1997)'
_diffrn_ambient_temperature 200(2)
_diffrn_measured_fraction_theta_full 0.980
_diffrn_measured_fraction_theta_max 0.980
_diffrn_measurement_device_type 'Bruker SMART 1000 CCD'
_diffrn_measurement_method '\f and \w scans'
_diffrn_radiation_monochromator graphite
_diffrn_radiation_source 'fine-focus sealed tube'
_diffrn_radiation_type MoK\a
_diffrn_radiation_wavelength 0.71073
_diffrn_reflns_av_R_equivalents 0.0401
_diffrn_reflns_av_sigmaI/netI 0.0804
_diffrn_reflns_limit_h_max 8
_diffrn_reflns_limit_h_min -8
_diffrn_reflns_limit_k_max 15
_diffrn_reflns_limit_k_min -15
_diffrn_reflns_limit_l_max 10
_diffrn_reflns_limit_l_min -15
_diffrn_reflns_number 6115
_diffrn_reflns_theta_full 26.02
_diffrn_reflns_theta_max 26.02
_diffrn_reflns_theta_min 1.85
_diffrn_standards_decay_% 0
_diffrn_standards_interval_count 0
_diffrn_standards_interval_time 0
_diffrn_standards_number 0
_exptl_absorpt_coefficient_mu 0.998
_exptl_absorpt_correction_T_max 1.000
_exptl_absorpt_correction_T_min 0.721
_exptl_absorpt_correction_type multi-scan
_exptl_absorpt_process_details SADABS
_exptl_crystal_colour yellow
_exptl_crystal_density_diffrn 1.603
_exptl_crystal_density_method 'not measured'
_exptl_crystal_description needle
_exptl_crystal_F_000 480
_exptl_crystal_size_max 0.31
_exptl_crystal_size_mid 0.07
_exptl_crystal_size_min 0.05
_refine_diff_density_max 1.022
_refine_diff_density_min -1.096
_refine_diff_density_rms 0.164
_refine_ls_extinction_method none
_refine_ls_goodness_of_fit_ref 1.170
_refine_ls_hydrogen_treatment constr
_refine_ls_matrix_type full
_refine_ls_number_parameters 237
_refine_ls_number_reflns 3776
_refine_ls_number_restraints 0
_refine_ls_restrained_S_all 1.170
_refine_ls_R_factor_all 0.0739
_refine_ls_R_factor_gt 0.0497
_refine_ls_shift/su_max 0.001
_refine_ls_shift/su_mean 0.000
_refine_ls_structure_factor_coef Fsqd
_refine_ls_weighting_details 'calc w=1/[\s^2^(Fo^2^)+(0.0067P)^2^+2.6882P] where P=(Fo^2^+2Fc^2^)/3'
_refine_ls_weighting_scheme calc
_refine_ls_wR_factor_gt 0.0826
_refine_ls_wR_factor_ref 0.1086
_reflns_number_gt 3004
_reflns_number_total 3776
_reflns_threshold_expression >2sigma(I)
_cod_data_source_file 1267-3188.cff
_cod_data_source_block pd(bipy)(oac)2
_cod_depositor_comments
;
The following automatic conversions were performed:
'_symmetry_cell_setting' value 'Triclinic' changed to 'triclinic'
according to '/home/saulius/struct/CIF-dictionaries/cif_core.dic'
dictionary named 'cif_core.dic' version 2.4.1 from
2010-06-29.

'_exptl_absorpt_correction_type' value 'Multi-scan' changed
to 'multi-scan' according to
'/home/saulius/struct/CIF-dictionaries/cif_core.dic' dictionary named
'cif_core.dic' version 2.4.1 from 2010-06-29.

Automatic conversion script
Id: cif_fix_enum 1555 2011-01-17 13:19:09Z saulius 
;
_cod_original_sg_symbol_H-M P-1
_cod_database_code 8102852

loop_
_symmetry_equiv_pos_as_xyz
'x, y, z'
'-x, -y, -z'

loop_
_atom_site_label
_atom_site_type_symbol
_atom_site_fract_x
_atom_site_fract_y
_atom_site_fract_z
_atom_site_U_iso_or_equiv
_atom_site_adp_type
_atom_site_occupancy
_atom_site_symmetry_multiplicity
_atom_site_calc_flag
_atom_site_refinement_flags
_atom_site_disorder_assembly
_atom_site_disorder_group
Pd1 Pd 0.83453(7) 0.23708(4) 0.62797(4) 0.02457(14) Uani 1 1 d . . .
N1 N 0.7891(6) 0.0647(4) 0.6035(4) 0.0250(11) Uani 1 1 d . . .
N2 N 0.7693(7) 0.1546(4) 0.4521(4) 0.0249(11) Uani 1 1 d . . .
C1 C 0.8004(8) 0.0289(6) 0.6872(5) 0.0288(14) Uani 1 1 d . . .
H1 H 0.8314 0.0881 0.7671 0.035 Uiso 1 1 calc R . .
C2 C 0.7683(9) -0.0923(6) 0.6612(6) 0.0320(15) Uani 1 1 d . . .
H2 H 0.7779 -0.1160 0.7226 0.038 Uiso 1 1 calc R . .
C3 C 0.7225(9) -0.1780(6) 0.5461(6) 0.0322(15) Uani 1 1 d . . .
H3 H 0.6981 -0.2617 0.5273 0.039 Uiso 1 1 calc R . .
C4 C 0.7121(9) -0.1428(5) 0.4582(6) 0.0321(15) Uani 1 1 d . . .
H4 H 0.6842 -0.2016 0.3782 0.038 Uiso 1 1 calc R . .
C5 C 0.7427(8) -0.0201(5) 0.4876(5) 0.0250(13) Uani 1 1 d . . .
C6 C 0.7332(8) 0.0310(5) 0.4023(5) 0.0241(13) Uani 1 1 d . . .
C7 C 0.6895(9) -0.0364(6) 0.2827(5) 0.0341(15) Uani 1 1 d . . .
H7 H 0.6629 -0.1224 0.2490 0.041 Uiso 1 1 calc R . .
C8 C 0.6843(10) 0.0206(6) 0.2118(5) 0.0370(16) Uani 1 1 d . . .
H8 H 0.6553 -0.0256 0.1288 0.044 Uiso 1 1 calc R . .
C9 C 0.7217(9) 0.1457(6) 0.2620(6) 0.0409(17) Uani 1 1 d . . .
H9 H 0.7192 0.1868 0.2143 0.049 Uiso 1 1 calc R . .
C10 C 0.7628(9) 0.2098(6) 0.3831(5) 0.0316(15) Uani 1 1 d . . .
H10 H 0.7872 0.2958 0.4182 0.038 Uiso 1 1 calc R . .
O1 O 0.8853(6) 0.4055(3) 0.6401(4) 0.0324(10) Uani 1 1 d . . .
O2 O 0.5762(7) 0.4151(4) 0.6627(5) 0.0548(15) Uani 1 1 d . . .
C11 C 0.7398(9) 0.4607(5) 0.6563(6) 0.0318(15) Uani 1 1 d . . .
C12 C 0.7842(10) 0.5869(6) 0.6666(7) 0.052(2) Uani 1 1 d . . .
H12A H 0.6625 0.6186 0.6706 0.078 Uiso 1 1 calc R . .
H12B H 0.8345 0.5848 0.5978 0.078 Uiso 1 1 calc R . .
H12C H 0.8846 0.6395 0.7380 0.078 Uiso 1 1 calc R . .
O3 O 0.8918(5) 0.3057(4) 0.8046(3) 0.0281(10) Uani 1 1 d . . .
O4 O 1.2122(6) 0.3320(5) 0.8004(4) 0.0505(14) Uani 1 1 d . . .
C13 C 1.0788(9) 0.3379(5) 0.8554(6) 0.0316(15) Uani 1 1 d . . .
C14 C 1.1197(9) 0.3763(6) 0.9843(6) 0.0363(16) Uani 1 1 d . . .
H14A H 1.1646 0.3121 0.9993 0.054 Uiso 1 1 calc R . .
H14B H 0.9981 0.3913 1.0143 0.054 Uiso 1 1 calc R . .
H14C H 1.2234 0.4507 1.0239 0.054 Uiso 1 1 calc R . .
O5 O 0.7227(6) 0.4548(4) 0.3118(4) 0.0440(12) Uani 1 1 d . . .
H5A H 0.8351 0.4911 0.3131 0.066 Uiso 1 1 d R . .
H5B H 0.6371 0.4965 0.3132 0.066 Uiso 1 1 d R . .
O6 O 0.5944(6) 0.2708(4) 0.0845(4) 0.0437(12) Uani 1 1 d . . .
H6A H 0.6182 0.3253 0.1541 0.066 Uiso 1 1 d R . .
H6B H 0.5899 0.2905 0.0294 0.066 Uiso 1 1 d R . .
O7 O 0.1429(7) 0.8840(4) 0.0193(4) 0.0514(13) Uani 1 1 d . . .
H7A H 0.2096 0.8343 -0.0170 0.077 Uiso 1 1 d R . .
H7B H 0.1894 0.9562 0.0348 0.077 Uiso 1 1 d R . .
O8 O 0.2424(7) 0.1294(4) 0.0883(4) 0.0517(13) Uani 1 1 d . . .
H8A H 0.1357 0.1415 0.0611 0.077 Uiso 1 1 d R . .
H8B H 0.3455 0.1749 0.0900 0.077 Uiso 1 1 d R . .
O9 O 0.4313(6) 0.6680(5) 0.0895(4) 0.0530(14) Uani 1 1 d . . .
H9A H 0.3437 0.6713 0.1298 0.079 Uiso 1 1 d R . .
H9B H 0.5276 0.6538 0.1244 0.079 Uiso 1 1 d R . .

loop_
_atom_site_aniso_label
_atom_site_aniso_U_11
_atom_site_aniso_U_22
_atom_site_aniso_U_33
_atom_site_aniso_U_23
_atom_site_aniso_U_13
_atom_site_aniso_U_12
Pd1 0.0230(2) 0.0234(2) 0.0271(3) 0.0112(2) 0.00498(18) 0.00493(18)
N1 0.018(2) 0.029(3) 0.030(3) 0.017(2) 0.003(2) 0.005(2)
N2 0.022(2) 0.032(3) 0.024(3) 0.015(2) 0.005(2) 0.009(2)
C1 0.027(3) 0.042(4) 0.028(3) 0.024(3) 0.007(3) 0.010(3)
C2 0.036(4) 0.037(4) 0.034(4) 0.026(3) 0.007(3) 0.008(3)
C3 0.032(3) 0.026(3) 0.045(4) 0.024(3) 0.002(3) 0.002(3)
C4 0.036(3) 0.024(3) 0.035(4) 0.010(3) 0.007(3) 0.010(3)
C5 0.016(3) 0.034(3) 0.027(3) 0.016(3) 0.006(2) 0.004(2)
C6 0.017(3) 0.031(3) 0.031(3) 0.017(3) 0.006(2) 0.010(2)
C7 0.035(3) 0.034(4) 0.029(4) 0.011(3) 0.005(3) 0.003(3)
C8 0.051(4) 0.051(4) 0.010(3) 0.014(3) 0.005(3) 0.015(3)
C9 0.040(4) 0.051(4) 0.046(4) 0.034(4) 0.011(3) 0.012(3)
C10 0.040(4) 0.035(4) 0.026(3) 0.019(3) 0.004(3) 0.008(3)
O1 0.026(2) 0.024(2) 0.047(3) 0.014(2) 0.010(2) 0.0089(18)
O2 0.033(3) 0.033(3) 0.100(5) 0.026(3) 0.022(3) 0.013(2)
C11 0.030(3) 0.024(3) 0.035(4) 0.010(3) 0.009(3) -0.004(3)
C12 0.040(4) 0.034(4) 0.089(6) 0.029(4) 0.024(4) 0.011(3)
O3 0.022(2) 0.035(2) 0.022(2) 0.0102(19) 0.0035(17) 0.0019(18)
O4 0.034(3) 0.079(4) 0.031(3) 0.016(3) 0.007(2) 0.015(3)
C13 0.035(4) 0.018(3) 0.033(4) 0.003(3) 0.005(3) 0.008(3)
C14 0.038(4) 0.029(3) 0.039(4) 0.013(3) 0.004(3) 0.011(3)
O5 0.025(2) 0.041(3) 0.071(4) 0.029(3) 0.010(2) 0.007(2)
O6 0.052(3) 0.044(3) 0.042(3) 0.025(2) 0.012(2) 0.012(2)
O7 0.057(3) 0.041(3) 0.064(4) 0.026(3) 0.021(3) 0.020(2)
O8 0.049(3) 0.045(3) 0.056(3) 0.024(3) 0.004(3) -0.001(2)
O9 0.032(3) 0.090(4) 0.060(4) 0.051(3) 0.019(2) 0.019(3)

loop_
_atom_type_symbol
_atom_type_description
_atom_type_scat_dispersion_real
_atom_type_scat_dispersion_imag
_atom_type_scat_source
C C 0.0033 0.0016 'International Tables Vol C Tables 4.2.6.8 and 6.1.1.4'
H H 0.0000 0.0000 'International Tables Vol C Tables 4.2.6.8 and 6.1.1.4'
N N 0.0061 0.0033 'International Tables Vol C Tables 4.2.6.8 and 6.1.1.4'
Pd Pd -0.9988 1.0072 'International Tables Vol C Tables 4.2.6.8 and 6.1.1.4'
O O 0.0106 0.0060 'International Tables Vol C Tables 4.2.6.8 and 6.1.1.4'

loop_
_geom_angle_atom_site_label_1
_geom_angle_atom_site_label_2
_geom_angle_atom_site_label_3
_geom_angle
_geom_angle_site_symmetry_1
_geom_angle_site_symmetry_3
_geom_angle_publ_flag
N2 Pd1 N1 81.6(2) . . ?
N2 Pd1 O1 94.33(19) . . ?
N1 Pd1 O1 175.55(19) . . ?
N2 Pd1 O3 174.91(19) . . ?
N1 Pd1 O3 93.37(18) . . ?
O1 Pd1 O3 90.69(17) . . ?
C1 N1 C5 119.7(5) . . ?
C1 N1 Pd1 126.0(4) . . ?
C5 N1 Pd1 114.3(4) . . ?
C10 N2 C6 119.4(5) . . ?
C10 N2 Pd1 125.7(4) . . ?
C6 N2 Pd1 114.9(4) . . ?
N1 C1 C2 121.6(6) . . ?
N1 C1 H1 119.2 . . ?
C2 C1 H1 119.2 . . ?
C3 C2 C1 119.4(6) . . ?
C3 C2 H2 120.3 . . ?
C1 C2 H2 120.3 . . ?
C2 C3 C4 119.8(6) . . ?
C2 C3 H3 120.1 . . ?
C4 C3 H3 120.1 . . ?
C3 C4 C5 119.1(6) . . ?
C3 C4 H4 120.4 . . ?
C5 C4 H4 120.4 . . ?
N1 C5 C4 120.3(6) . . ?
N1 C5 C6 114.7(5) . . ?
C4 C5 C6 125.1(6) . . ?
N2 C6 C7 120.8(6) . . ?
N2 C6 C5 114.5(5) . . ?
C7 C6 C5 124.7(6) . . ?
C6 C7 C8 119.8(6) . . ?
C6 C7 H7 120.1 . . ?
C8 C7 H7 120.1 . . ?
C7 C8 C9 119.5(6) . . ?
C7 C8 H8 120.2 . . ?
C9 C8 H8 120.2 . . ?
C8 C9 C10 118.6(6) . . ?
C8 C9 H9 120.7 . . ?
C10 C9 H9 120.7 . . ?
N2 C10 C9 122.0(6) . . ?
N2 C10 H10 119.0 . . ?
C9 C10 H10 119.0 . . ?
C11 O1 Pd1 116.6(4) . . ?
O2 C11 O1 123.3(6) . . ?
O2 C11 C12 121.6(6) . . ?
O1 C11 C12 115.1(5) . . ?
C11 C12 H12A 109.5 . . ?
C11 C12 H12B 109.5 . . ?
H12A C12 H12B 109.5 . . ?
C11 C12 H12C 109.5 . . ?
H12A C12 H12C 109.5 . . ?
H12B C12 H12C 109.5 . . ?
C13 O3 Pd1 115.8(4) . . ?
O4 C13 O3 122.3(6) . . ?
O4 C13 C14 122.1(6) . . ?
O3 C13 C14 115.5(6) . . ?
C13 C14 H14A 109.5 . . ?
C13 C14 H14B 109.5 . . ?
H14A C14 H14B 109.5 . . ?
C13 C14 H14C 109.5 . . ?
H14A C14 H14C 109.5 . . ?
H14B C14 H14C 109.5 . . ?
H5A O5 H5B 111.2 . . ?
H6A O6 H6B 119.2 . . ?
H7A O7 H7B 114.7 . . ?
H8A O8 H8B 114.6 . . ?
H9A O9 H9B 104.7 . . ?

loop_
_geom_bond_atom_site_label_1
_geom_bond_atom_site_label_2
_geom_bond_distance
_geom_bond_site_symmetry_2
_geom_bond_publ_flag
Pd1 N2 2.002(5) . ?
Pd1 N1 2.008(5) . ?
Pd1 O1 2.015(4) . ?
Pd1 O3 2.017(4) . ?
N1 C1 1.325(7) . ?
N1 C5 1.374(7) . ?
N2 C10 1.332(7) . ?
N2 C6 1.365(7) . ?
C1 C2 1.380(8) . ?
C1 H1 0.9500 . ?
C2 C3 1.370(8) . ?
C2 H2 0.9500 . ?
C3 C4 1.372(8) . ?
C3 H3 0.9500 . ?
C4 C5 1.388(8) . ?
C4 H4 0.9500 . ?
C5 C6 1.481(8) . ?
C6 C7 1.370(8) . ?
C7 C8 1.372(9) . ?
C7 H7 0.9500 . ?
C8 C9 1.382(9) . ?
C8 H8 0.9500 . ?
C9 C10 1.382(9) . ?
C9 H9 0.9500 . ?
C10 H10 0.9500 . ?
O1 C11 1.289(7) . ?
O2 C11 1.226(7) . ?
C11 C12 1.506(8) . ?
C12 H12A 0.9800 . ?
C12 H12B 0.9800 . ?
C12 H12C 0.9800 . ?
O3 C13 1.302(7) . ?
O4 C13 1.224(7) . ?
C13 C14 1.490(9) . ?
C14 H14A 0.9800 . ?
C14 H14B 0.9800 . ?
C14 H14C 0.9800 . ?
O5 H5A 0.8400 . ?
O5 H5B 0.8400 . ?
O6 H6A 0.8400 . ?
O6 H6B 0.8400 . ?
O7 H7A 0.8400 . ?
O7 H7B 0.8400 . ?
O8 H8A 0.8400 . ?
O8 H8B 0.8400 . ?
O9 H9A 0.8400 . ?
O9 H9B 0.8400 . ?

loop_
_geom_hbond_atom_site_label_D
_geom_hbond_atom_site_label_H
_geom_hbond_atom_site_label_A
_geom_hbond_distance_DH
_geom_hbond_distance_HA
_geom_hbond_distance_DA
_geom_hbond_angle_DHA
_geom_hbond_site_symmetry_A
O5 H5A O1 0.84 2.04 2.858(5) 165.8 2_766
O5 H5B O2 0.84 1.95 2.776(6) 169.8 2_666
O6 H6A O5 0.84 1.94 2.772(6) 169.7 .
O6 H6B O9 0.84 1.80 2.643(7) 177.5 2_665
O7 H7A O6 0.84 2.04 2.870(6) 171.4 2_665
O7 H7B O8 0.84 1.93 2.754(6) 166.2 1_565
O8 H8A O7 0.84 1.99 2.803(7) 162.5 2_565
O8 H8B O6 0.84 1.99 2.824(6) 175.5 .
O9 H9A O3 0.84 1.93 2.751(6) 164.7 2_666
O9 H9B O4 0.84 1.89 2.694(6) 160.7 2_766

loop_
_geom_torsion_atom_site_label_1
_geom_torsion_atom_site_label_2
_geom_torsion_atom_site_label_3
_geom_torsion_atom_site_label_4
_geom_torsion
_geom_torsion_site_symmetry_1
_geom_torsion_site_symmetry_2
_geom_torsion_site_symmetry_3
_geom_torsion_site_symmetry_4
_geom_torsion_publ_flag
N2 Pd1 N1 C1 -179.0(5) . . . . ?
O1 Pd1 N1 C1 156(2) . . . . ?
O3 Pd1 N1 C1 0.1(5) . . . . ?
N2 Pd1 N1 C5 1.1(4) . . . . ?
O1 Pd1 N1 C5 -24(2) . . . . ?
O3 Pd1 N1 C5 -179.9(4) . . . . ?
N1 Pd1 N2 C10 179.8(5) . . . . ?
O1 Pd1 N2 C10 -2.1(5) . . . . ?
O3 Pd1 N2 C10 168.6(17) . . . . ?
N1 Pd1 N2 C6 -1.6(4) . . . . ?
O1 Pd1 N2 C6 176.5(4) . . . . ?
O3 Pd1 N2 C6 -13(2) . . . . ?
C5 N1 C1 C2 0.6(8) . . . . ?
Pd1 N1 C1 C2 -179.4(4) . . . . ?
N1 C1 C2 C3 -0.4(9) . . . . ?
C1 C2 C3 C4 1.0(9) . . . . ?
C2 C3 C4 C5 -1.8(9) . . . . ?
C1 N1 C5 C4 -1.4(8) . . . . ?
Pd1 N1 C5 C4 178.5(4) . . . . ?
C1 N1 C5 C6 179.6(5) . . . . ?
Pd1 N1 C5 C6 -0.5(6) . . . . ?
C3 C4 C5 N1 2.0(9) . . . . ?
C3 C4 C5 C6 -179.1(5) . . . . ?
C10 N2 C6 C7 -0.3(8) . . . . ?
Pd1 N2 C6 C7 -179.1(4) . . . . ?
C10 N2 C6 C5 -179.5(5) . . . . ?
Pd1 N2 C6 C5 1.8(6) . . . . ?
N1 C5 C6 N2 -0.9(7) . . . . ?
C4 C5 C6 N2 -179.8(5) . . . . ?
N1 C5 C6 C7 -180.0(5) . . . . ?
C4 C5 C6 C7 1.1(9) . . . . ?
N2 C6 C7 C8 0.8(9) . . . . ?
C5 C6 C7 C8 179.9(6) . . . . ?
C6 C7 C8 C9 -0.5(10) . . . . ?
C7 C8 C9 C10 -0.2(10) . . . . ?
C6 N2 C10 C9 -0.4(9) . . . . ?
Pd1 N2 C10 C9 178.2(4) . . . . ?
C8 C9 C10 N2 0.7(9) . . . . ?
N2 Pd1 O1 C11 96.4(4) . . . . ?
N1 Pd1 O1 C11 121(2) . . . . ?
O3 Pd1 O1 C11 -82.8(4) . . . . ?
Pd1 O1 C11 O2 -1.1(8) . . . . ?
Pd1 O1 C11 C12 179.2(5) . . . . ?
N2 Pd1 O3 C13 107.9(19) . . . . ?
N1 Pd1 O3 C13 96.9(4) . . . . ?
O1 Pd1 O3 C13 -81.3(4) . . . . ?
Pd1 O3 C13 O4 3.0(8) . . . . ?
Pd1 O3 C13 C14 -173.9(4) . . . . ?
